data_7055585
loop_
_publ_author_name
'Dai, Fangna'
'Fan, Weidong'
'Bi, Jiahui'
'Zhang, Qian'
'Zhang, XiRui'
'Liang, Tuo'
'Wang, Xingyi'
'Dong, Bin'
'Gao, Jing'

_publ_section_title
;
 Four Pb(ii) metal--organic frameworks with increasing dimensions:
 structural diversities by varying the ligands
;
_journal_issue 8
_journal_name_full 'New J. Chem.'
_journal_page_first 6867
_journal_paper_doi 10.1039/C5NJ03632A
_journal_volume 40
_journal_year 2016
_chemical_formula_moiety '0.25(C80 H48 O16 Pb4)'
_chemical_formula_sum 'C20 H12 O4 Pb'
_chemical_formula_weight 523.49
_space_group_crystal_system monoclinic
_space_group_IT_number 15
_space_group_name_Hall '-I 2yc'
_space_group_name_H-M_alt 'I 1 2/c 1'
_symmetry_space_group_name_Hall '-I 2yc'
_symmetry_space_group_name_H-M 'I 1 2/c 1'
_atom_sites_solution_hydrogens geom
_audit_creation_date 2016-04-21
_audit_creation_method
;
Olex2 1.2
(compiled 2016.02.19 svn.r3266 for OlexSys, GUI svn.r5155)
;
_audit_update_record
;
2016-04-24 deposited with the CCDC.
2016-05-30 downloaded from the CCDC.
;
_cell_angle_alpha 90
_cell_angle_beta 95.458(4)
_cell_angle_gamma 90
_cell_formula_units_Z 4
_cell_length_a 7.7028(3)
_cell_length_b 5.3856(2)
_cell_length_c 35.9661(15)
_cell_measurement_reflns_used 3146
_cell_measurement_temperature 200.00(10)
_cell_measurement_theta_max 28.2230
_cell_measurement_theta_min 3.4100
_cell_volume 1485.26(10)
_computing_cell_refinement
;
CrysAlisPro, Agilent Technologies,
Version 1.171.36.32 (release 02-08-2013 CrysAlis171 .NET)
(compiled Aug  2 2013,16:46:58)
;
_computing_data_collection
;
CrysAlisPro, Agilent Technologies,
Version 1.171.36.32 (release 02-08-2013 CrysAlis171 .NET)
(compiled Aug  2 2013,16:46:58)
;
_computing_data_reduction
;
CrysAlisPro, Agilent Technologies,
Version 1.171.36.32 (release 02-08-2013 CrysAlis171 .NET)
(compiled Aug  2 2013,16:46:58)
;
_computing_molecular_graphics 'Olex2 (Dolomanov et al., 2009)'
_computing_publication_material 'Olex2 (Dolomanov et al., 2009)'
_computing_structure_refinement 'ShelXL (Sheldrick, 2015)'
_computing_structure_solution 'ShelXL (Sheldrick, 2015)'
_diffrn_ambient_temperature 200.00(10)
_diffrn_detector_area_resol_mean 16.0450
_diffrn_measured_fraction_theta_full 0.998
_diffrn_measured_fraction_theta_max 0.885
_diffrn_measurement_details
;
  1 omega   31.00   61.00   1.0000    2.1100
omega____ theta____ kappa____ phi______ frames
    -       18.9813  -99.0000   30.0000 30

  2 omega   36.00   97.00   1.0000    2.1100
omega____ theta____ kappa____ phi______ frames
    -       18.9813  178.0000    0.0000 61

  3 omega    8.00   92.00   1.0000    2.1100
omega____ theta____ kappa____ phi______ frames
    -       18.9813   38.0000   60.0000 84

  4 omega  -51.00    2.00   1.0000    2.1100
omega____ theta____ kappa____ phi______ frames
    -       18.9813  -38.0000   60.0000 53

  5 omega   35.00   74.00   1.0000    2.1100
omega____ theta____ kappa____ phi______ frames
    -       18.9813  178.0000 -120.0000 39

  6 omega  -13.00   90.00   1.0000    2.1100
omega____ theta____ kappa____ phi______ frames
    -       18.9813   77.0000 -180.0000 103
;
_diffrn_measurement_device_type 'SuperNova, Dual, Cu at zero, Eos'
_diffrn_measurement_method '\w scans'
_diffrn_orient_matrix_UB_11 0.0260120000
_diffrn_orient_matrix_UB_12 -0.1263340000
_diffrn_orient_matrix_UB_13 0.0007438000
_diffrn_orient_matrix_UB_21 -0.0310786000
_diffrn_orient_matrix_UB_22 -0.0141357000
_diffrn_orient_matrix_UB_23 -0.0190970000
_diffrn_orient_matrix_UB_31 0.0831411000
_diffrn_orient_matrix_UB_32 0.0342612000
_diffrn_orient_matrix_UB_33 -0.0052592000
_diffrn_radiation_monochromator mirror
_diffrn_radiation_type MoK\a
_diffrn_radiation_wavelength 0.71073
_diffrn_reflns_av_R_equivalents 0.0452
_diffrn_reflns_av_unetI/netI 0.0523
_diffrn_reflns_Laue_measured_fraction_full 0.998
_diffrn_reflns_Laue_measured_fraction_max 0.885
_diffrn_reflns_limit_h_max 10
_diffrn_reflns_limit_h_min -10
_diffrn_reflns_limit_k_max 7
_diffrn_reflns_limit_k_min -6
_diffrn_reflns_limit_l_max 46
_diffrn_reflns_limit_l_min -45
_diffrn_reflns_number 5131
_diffrn_reflns_point_group_measured_fraction_full 0.998
_diffrn_reflns_point_group_measured_fraction_max 0.885
_diffrn_reflns_theta_full 25.242
_diffrn_reflns_theta_max 28.918
_diffrn_reflns_theta_min 3.414
_diffrn_source 'SuperNova (Mo) X-ray Source'
_exptl_absorpt_coefficient_mu 11.383
_exptl_absorpt_correction_T_max 1.00000
_exptl_absorpt_correction_T_min 0.29833
_exptl_absorpt_correction_type multi-scan
_exptl_absorpt_process_details
;
CrysAlisPro, Agilent Technologies,
Version 1.171.36.32 (release 02-08-2013 CrysAlis171 .NET)
(compiled Aug  2 2013,16:46:58)
Empirical absorption correction using spherical harmonics,
 implemented in SCALE3 ABSPACK scaling algorithm.
;
_exptl_crystal_colour 'clear light colourless'
_exptl_crystal_colour_lustre clear
_exptl_crystal_colour_modifier light
_exptl_crystal_colour_primary colourless
_exptl_crystal_density_diffrn 2.341
_exptl_crystal_description needle
_exptl_crystal_F_000 984
_exptl_crystal_size_max 0.1
_exptl_crystal_size_mid 0.02
_exptl_crystal_size_min 0.02
_refine_diff_density_max 1.011
_refine_diff_density_min -1.081
_refine_diff_density_rms 0.191
_refine_ls_extinction_method none
_refine_ls_goodness_of_fit_ref 1.078
_refine_ls_hydrogen_treatment constr
_refine_ls_matrix_type full
_refine_ls_number_parameters 114
_refine_ls_number_reflns 1742
_refine_ls_number_restraints 0
_refine_ls_restrained_S_all 1.078
_refine_ls_R_factor_all 0.0287
_refine_ls_R_factor_gt 0.0268
_refine_ls_shift/su_max 0.000
_refine_ls_shift/su_mean 0.000
_refine_ls_structure_factor_coef Fsqd
_refine_ls_weighting_details
;
 w=1/[\s^2^(Fo^2^)+(0.0166P)^2^]
 where P=(Fo^2^+2Fc^2^)/3
;
_refine_ls_weighting_scheme calc
_refine_ls_wR_factor_gt 0.0539
_refine_ls_wR_factor_ref 0.0555
_reflns_Friedel_coverage 0.000
_reflns_number_gt 1676
_reflns_number_total 1742
_reflns_threshold_expression 'I > 2\s(I)'
_cod_data_source_file c5nj03632a2.cif
_cod_data_source_block 643
_cod_depositor_comments 'Adding full bibliography for 7055584--7055587.cif.'
_cod_original_cell_volume 1485.25(10)
_cod_database_code 7055585
_shelxl_version_number 2013-2
_chemical_oxdiff_formula 'C H O N Co'
_shelx_space_group_comment
;
The symmetry employed for this shelxl refinement is uniquely defined
by the following loop, which should always be used as a source of
symmetry information in preference to the above space-group names.
They are only intended as comments.
;
_reflns_odcompleteness_completeness 99.76
_reflns_odcompleteness_iscentric 1
_reflns_odcompleteness_theta 26.32
_olex2_refinement_description
;
1. Fixed Uiso
 At 1.2 times of:
  All C(H) groups
2.a Aromatic/amide H refined with riding coordinates:
 C6(H6), C7(H7), C9(H9), C11(H11), C12(H12), C14(H14)
;
_olex2_submission_special_instructions 'No special instructions were received'

loop_
_space_group_symop_operation_xyz
'x, y, z'
'-x, y, -z+1/2'
'x+1/2, y+1/2, z+1/2'
'-x+1/2, y+1/2, -z+1'
'-x, -y, -z'
'x, -y, z-1/2'
'-x+1/2, -y+1/2, -z+1/2'
'x+1/2, -y+1/2, z'

loop_
_atom_site_label
_atom_site_type_symbol
_atom_site_fract_x
_atom_site_fract_y
_atom_site_fract_z
_atom_site_U_iso_or_equiv
_atom_site_adp_type
_atom_site_occupancy
_atom_site_site_symmetry_order
_atom_site_calc_flag
_atom_site_refinement_flags_posn
_atom_site_refinement_flags_adp
_atom_site_refinement_flags_occupancy
Pb1 Pb -0.5000 0.43180(4) 0.2500 0.01776(9) Uani 1 2 d S T P
O1 O -0.2189(5) 0.4205(5) 0.21803(10) 0.0279(8) Uani 1 1 d . . .
O2 O -0.0779(6) 0.7621(7) 0.20369(11) 0.0529(12) Uani 1 1 d . . .
C2 C -0.3559(5) 0.5096(7) 0.07789(12) 0.0138(8) Uani 1 1 d . . .
C3 C -0.4285(6) 0.5020(7) 0.03814(12) 0.0140(9) Uani 1 1 d . . .
C5 C -0.1732(7) 0.5771(8) 0.19499(14) 0.0234(11) Uani 1 1 d . . .
C6 C -0.3302(6) 0.3402(8) 0.14094(13) 0.0206(10) Uani 1 1 d . . .
H6 H -0.3553 0.2141 0.1573 0.025 Uiso 1 1 calc R . .
C7 C -0.1902(6) 0.7243(7) 0.12916(13) 0.0194(9) Uani 1 1 d . . .
H7 H -0.1204 0.8581 0.1373 0.023 Uiso 1 1 calc R . .
C9 C -0.2517(6) 0.7077(7) 0.09202(13) 0.0195(9) Uani 1 1 d . . .
H9 H -0.2231 0.8323 0.0758 0.023 Uiso 1 1 calc R . .
C11 C -0.5374(6) 0.3131(8) 0.02382(13) 0.0219(10) Uani 1 1 d . . .
H11 H -0.5645 0.1841 0.0395 0.026 Uiso 1 1 calc R . .
C12 C -0.3936(6) 0.6888(8) 0.01284(13) 0.0230(10) Uani 1 1 d . . .
H12 H -0.3210 0.8193 0.0212 0.028 Uiso 1 1 calc R . .
C14 C -0.3912(6) 0.3236(7) 0.10376(13) 0.0189(9) Uani 1 1 d . . .
H14 H -0.4573 0.1864 0.0955 0.023 Uiso 1 1 calc R . .
C15 C -0.2308(6) 0.5445(7) 0.15452(13) 0.0163(9) Uani 1 1 d . . .

loop_
_atom_site_aniso_label
_atom_site_aniso_U_11
_atom_site_aniso_U_22
_atom_site_aniso_U_33
_atom_site_aniso_U_23
_atom_site_aniso_U_13
_atom_site_aniso_U_12
Pb1 0.01673(14) 0.01787(13) 0.01806(15) 0.000 -0.00159(10) 0.000
O1 0.029(2) 0.0360(19) 0.018(2) 0.0083(14) 0.0010(16) -0.0007(15)
O2 0.078(3) 0.060(2) 0.020(2) -0.0031(19) -0.002(2) -0.045(2)
C2 0.012(2) 0.0170(17) 0.013(2) 0.0001(17) 0.0009(17) 0.0024(17)
C3 0.013(2) 0.0147(17) 0.014(2) -0.0025(17) 0.0025(18) 0.0034(17)
C5 0.025(3) 0.031(2) 0.014(3) 0.0019(18) -0.001(2) -0.004(2)
C6 0.021(2) 0.0177(19) 0.024(3) 0.0037(18) 0.0017(19) -0.0031(18)
C7 0.021(2) 0.0189(19) 0.018(2) -0.0012(17) -0.0011(19) -0.0078(18)
C9 0.022(2) 0.0190(19) 0.017(2) 0.0041(17) 0.0020(19) -0.0060(18)
C11 0.026(3) 0.021(2) 0.017(2) 0.0041(17) -0.0048(19) -0.0107(19)
C12 0.024(3) 0.021(2) 0.022(3) 0.0017(18) -0.004(2) -0.0110(19)
C14 0.018(2) 0.0172(19) 0.021(3) 0.0025(18) -0.0001(18) -0.0028(18)
C15 0.013(2) 0.021(2) 0.015(2) 0.0007(17) -0.0005(18) -0.0020(17)

loop_
_atom_type_symbol
_atom_type_description
_atom_type_scat_dispersion_real
_atom_type_scat_dispersion_imag
_atom_type_scat_source
C C 0.0033 0.0016 'International Tables Vol C Tables 4.2.6.8 and 6.1.1.4'
H H 0.0000 0.0000 'International Tables Vol C Tables 4.2.6.8 and 6.1.1.4'
O O 0.0106 0.0060 'International Tables Vol C Tables 4.2.6.8 and 6.1.1.4'
Pb Pb -3.3944 10.1111 'International Tables Vol C Tables 4.2.6.8 and 6.1.1.4'

loop_
_geom_angle_atom_site_label_1
_geom_angle_atom_site_label_2
_geom_angle_atom_site_label_3
_geom_angle
_geom_angle_site_symmetry_1
_geom_angle_site_symmetry_3
O1 Pb1 O1 177.26(13) 2_455 .
O1 Pb1 O1 108.17(11) 2_455 7_455
O1 Pb1 O1 108.17(11) . 8_455
O1 Pb1 O1 91.52(14) 8_455 7_455
O1 Pb1 O1 69.80(12) . 7_455
O1 Pb1 O1 69.80(12) 2_455 8_455
O2 Pb1 O1 152.15(13) 8_465 7_455
O2 Pb1 O1 82.48(13) 7_465 2_455
O2 Pb1 O1 99.45(13) 7_465 .
O2 Pb1 O1 99.44(13) 8_465 2_455
O2 Pb1 O1 94.73(13) 7_465 7_455
O2 Pb1 O1 94.73(13) 8_465 8_455
O2 Pb1 O1 152.15(13) 7_465 8_455
O2 Pb1 O1 82.47(13) 8_465 .
O2 Pb1 O2 92.3(2) 7_465 8_465
Pb1 O1 Pb1 110.20(12) . 7_455
C5 O1 Pb1 123.1(3) . 7_455
C5 O1 Pb1 125.8(3) . .
C5 O2 Pb1 145.5(4) . 7_465
C9 C2 C3 121.3(4) . .
C9 C2 C14 116.2(4) . .
C14 C2 C3 122.5(4) . .
C11 C3 C2 122.5(4) . .
C11 C3 C12 115.6(4) . .
C12 C3 C2 121.9(4) . .
O1 C5 O2 124.1(5) . .
O1 C5 C15 119.3(4) . .
O2 C5 C15 116.6(4) . .
C14 C6 C15 120.9(4) . .
C9 C7 C15 121.0(4) . .
C7 C9 C2 122.2(4) . .
C12 C11 C3 121.8(4) 5_465 .
C11 C12 C3 122.6(4) 5_465 .
C6 C14 C2 121.7(4) . .
C6 C15 C5 122.3(4) . .
C7 C15 C5 119.7(4) . .
C7 C15 C6 118.0(4) . .

loop_
_geom_bond_atom_site_label_1
_geom_bond_atom_site_label_2
_geom_bond_distance
_geom_bond_site_symmetry_2
Pb1 O1 2.547(4) 2_455
Pb1 O1 2.719(3) 7_455
Pb1 O1 2.719(3) 8_455
Pb1 O1 2.547(4) .
Pb1 O2 2.379(4) 8_465
Pb1 O2 2.379(4) 7_465
O1 Pb1 2.719(3) 7_455
O1 C5 1.256(6) .
O2 Pb1 2.379(4) 7_465
O2 C5 1.260(5) .
C2 C3 1.485(6) .
C2 C9 1.401(6) .
C2 C14 1.411(6) .
C3 C11 1.387(6) .
C3 C12 1.400(6) .
C5 C15 1.491(7) .
C6 C14 1.377(6) .
C6 C15 1.401(6) .
C7 C9 1.377(6) .
C7 C15 1.386(6) .
C11 C12 1.374(6) 5_465
C12 C11 1.374(6) 5_465
